data_7717265
loop_
_publ_author_name
'Kracht, Felix'
'Stuhl, Christoph'
'Maichle-M&#xf6;ssmer, C&#xe4;cilia'
'Anwander, Reiner'

_publ_section_title
;
 Reactivity of Mg(AlMe<sub>4</sub>)<sub>2</sub> towards neutral
 tris(pyrazolyl)alkanes.
;
_journal_issue 48
_journal_name_full 'Dalton transactions (Cambridge, England : 2003)'
_journal_page_first 19280
_journal_page_last 19291
_journal_paper_doi 10.1039/d4dt02722a
_journal_volume 53
_journal_year 2024
_chemical_formula_sum 'C29 H42 N6'
_chemical_formula_weight 474.68
_chemical_properties_physical Air-sensitive,Moisture-sensitive
_space_group_crystal_system trigonal
_space_group_IT_number 161
_space_group_name_Hall 'R 3 -2"c'
_space_group_name_H-M_alt 'R 3 c :H'
_atom_sites_solution_hydrogens geom
_audit_creation_method SHELXL-2019/3
_audit_update_record
;
2024-09-24 deposited with the CCDC.	2024-10-21 downloaded from the CCDC.
;
_cell_angle_alpha 90
_cell_angle_beta 90
_cell_angle_gamma 120
_cell_formula_units_Z 6
_cell_length_a 13.0173(14)
_cell_length_b 13.0173(14)
_cell_length_c 27.493(5)
_cell_measurement_reflns_used 693
_cell_measurement_temperature 100(2)
_cell_measurement_theta_max 23.45
_cell_measurement_theta_min 2.302
_cell_volume 4034.5(10)
_computing_cell_refinement 'SAINT V8.40B (Bruker Nano, Inc., 2019)'
_computing_data_collection 'APEX3 v2019.11-0'
_computing_data_reduction 'SAINT V8.40B (Bruker Nano, Inc., 2019)'
_computing_structure_refinement 'SHELXL-2019/2 (Sheldrick, 2019)'
_computing_structure_solution 'SHELXT 2018/2 (Sheldrick, 2018)'
_diffrn_ambient_temperature 100(2)
_diffrn_measured_fraction_theta_full 1.000
_diffrn_measured_fraction_theta_max 1.000
_diffrn_measurement_device_type 'Bruker APEX II DUO'
_diffrn_measurement_method 'omega scans'
_diffrn_radiation_type MoK\a
_diffrn_radiation_wavelength 0.71073
_diffrn_reflns_av_R_equivalents 0.0289
_diffrn_reflns_av_unetI/netI 0.0251
_diffrn_reflns_Laue_measured_fraction_full 1.000
_diffrn_reflns_Laue_measured_fraction_max 1.000
_diffrn_reflns_limit_h_max 11
_diffrn_reflns_limit_h_min -17
_diffrn_reflns_limit_k_max 13
_diffrn_reflns_limit_k_min -16
_diffrn_reflns_limit_l_max 37
_diffrn_reflns_limit_l_min -37
_diffrn_reflns_number 10181
_diffrn_reflns_point_group_measured_fraction_full 1.000
_diffrn_reflns_point_group_measured_fraction_max 0.999
_diffrn_reflns_theta_full 25.242
_diffrn_reflns_theta_max 28.774
_diffrn_reflns_theta_min 2.336
_diffrn_source 'ImuS-focus sealed tube'
_exptl_absorpt_coefficient_mu 0.071
_exptl_absorpt_correction_type multi-scan
_exptl_absorpt_process_details 'sadabs V2012/1 (Bruker AXS Inc.)'
_exptl_crystal_colour colourless
_exptl_crystal_density_diffrn 1.172
_exptl_crystal_description block
_exptl_crystal_F_000 1548
_exptl_crystal_size_max 0.360
_exptl_crystal_size_mid 0.348
_exptl_crystal_size_min 0.280
_exptl_transmission_factor_max 0.7458
_exptl_transmission_factor_min 0.6791
_refine_diff_density_max 0.535
_refine_diff_density_min -0.301
_refine_diff_density_rms 0.056
_refine_ls_abs_structure_details
;
 Flack x determined using 738 quotients [(I+)-(I-)]/[(I+)+(I-)]
 (Parsons, Flack and Wagner, Acta Cryst. B69 (2013) 249-259).
;
_refine_ls_abs_structure_Flack 2.4(10)
_refine_ls_extinction_method none
_refine_ls_goodness_of_fit_ref 1.077
_refine_ls_hydrogen_treatment constr
_refine_ls_matrix_type full
_refine_ls_number_parameters 190
_refine_ls_number_reflns 2338
_refine_ls_number_restraints 556
_refine_ls_restrained_S_all 1.225
_refine_ls_R_factor_all 0.0989
_refine_ls_R_factor_gt 0.0832
_refine_ls_shift/su_max 0.054
_refine_ls_shift/su_mean 0.007
_refine_ls_structure_factor_coef Fsqd
_refine_ls_weighting_details 'w=1/[\s^2^(Fo^2^)+(0.1534P)^2^+3.9282P] where P=(Fo^2^+2Fc^2^)/3'
_refine_ls_weighting_scheme calc
_refine_ls_wR_factor_gt 0.2389
_refine_ls_wR_factor_ref 0.2587
_reflns_Friedel_coverage 0.991
_reflns_Friedel_fraction_full 1.000
_reflns_Friedel_fraction_max 0.998
_reflns_number_gt 1859
_reflns_number_total 2338
_reflns_threshold_expression 'I > 2\s(I)'
_cod_data_source_file d4dt02722a2.cif
_cod_data_source_block 3c_mo_FK20_1_0m_a
_cod_depositor_comments 'Adding full bibliography for 7717265--7717276.cif.'
_cod_original_cell_volume 4034.5(11)
_cod_database_code 7717265
_shelx_shelxl_version_number 2019/3
_shelx_space_group_comment
;
The symmetry employed for this shelxl refinement is uniquely defined
by the following loop, which should always be used as a source of
symmetry information in preference to the above space-group names.
They are only intended as comments.
;
_shelx_estimated_absorpt_t_min 0.975
_shelx_estimated_absorpt_t_max 0.980

loop_
_space_group_symop_operation_xyz
'x, y, z'
'-y, x-y, z'
'-x+y, -x, z'
'-y, -x, z+1/2'
'-x+y, y, z+1/2'
'x, x-y, z+1/2'
'x+2/3, y+1/3, z+1/3'
'-y+2/3, x-y+1/3, z+1/3'
'-x+y+2/3, -x+1/3, z+1/3'
'-y+2/3, -x+1/3, z+5/6'
'-x+y+2/3, y+1/3, z+5/6'
'x+2/3, x-y+1/3, z+5/6'
'x+1/3, y+2/3, z+2/3'
'-y+1/3, x-y+2/3, z+2/3'
'-x+y+1/3, -x+2/3, z+2/3'
'-y+1/3, -x+2/3, z+7/6'
'-x+y+1/3, y+2/3, z+7/6'
'x+1/3, x-y+2/3, z+7/6'

loop_
_atom_site_label
_atom_site_type_symbol
_atom_site_fract_x
_atom_site_fract_y
_atom_site_fract_z
_atom_site_U_iso_or_equiv
_atom_site_adp_type
_atom_site_occupancy
_atom_site_site_symmetry_order
_atom_site_calc_flag
_atom_site_refinement_flags_posn
_atom_site_refinement_flags_adp
_atom_site_refinement_flags_occupancy
_atom_site_disorder_assembly
_atom_site_disorder_group
N2 N 0.6246(3) 0.4100(3) 0.48178(16) 0.0499(9) Uani 1 1 d . U . . .
C01 C 0.666667 0.333333 0.5004(3) 0.0526(17) Uani 1 3 d S TU P A .
C02 C 0.666667 0.333333 0.5565(5) 0.109(5) Uani 1 3 d S TU P . .
H02A H 0.694139 0.413942 0.568371 0.163 Uiso 0.3333 1 calc R U P A .
H02B H 0.719803 0.305861 0.568371 0.163 Uiso 0.3333 1 calc R U P . .
H02C H 0.586058 0.280197 0.568371 0.163 Uiso 0.3333 1 calc R U P . .
C1 C 0.5543(4) 0.3918(4) 0.4430(2) 0.0518(11) Uani 1 1 d . U . . .
H1A H 0.514901 0.324567 0.422321 0.062 Uiso 0.695(9) 1 calc R U P A 1
H1B H 0.508295 0.314338 0.429798 0.062 Uiso 0.305(9) 1 calc R U P A 2
N1 N 0.6733(7) 0.5177(5) 0.5060(2) 0.0452(15) Uani 0.695(9) 1 d . U P A 1
C2 C 0.5556(8) 0.4986(8) 0.4418(3) 0.0459(17) Uani 0.695(9) 1 d . U P A 1
H2 H 0.513379 0.519089 0.419261 0.055 Uiso 0.695(9) 1 calc R U P A 1
C3 C 0.6292(6) 0.5718(6) 0.4790(3) 0.0392(13) Uani 0.695(9) 1 d . U P A 1
C2A C 0.5490(18) 0.4890(17) 0.4217(7) 0.043(3) Uani 0.305(9) 1 d . U P A 2
H2A H 0.507000 0.492247 0.394057 0.052 Uiso 0.305(9) 1 calc R U P A 2
C3A C 0.6229(12) 0.5765(13) 0.4535(7) 0.039(3) Uani 0.305(9) 1 d . U P A 2
N1A N 0.6689(12) 0.5338(14) 0.4857(6) 0.038(3) Uani 0.305(9) 1 d . U P A 2
C4_1 C 0.6663(6) 0.7001(5) 0.4895(2) 0.0477(14) Uani 0.695(9) 1 d D U P A 1
H4_1 H 0.702218 0.720357 0.522792 0.057 Uiso 0.695(9) 1 calc R U P A 1
C5_1 C 0.7610(8) 0.7833(7) 0.4525(4) 0.065(2) Uani 0.695(9) 1 d D U P A 1
H5A_1 H 0.830597 0.771998 0.454571 0.078 Uiso 0.695(9) 1 calc R U P A 1
H5AB_1 H 0.727935 0.760954 0.419231 0.078 Uiso 0.695(9) 1 calc R U P A 1
C6_1 C 0.8020(7) 0.9154(6) 0.4609(4) 0.064(2) Uani 0.695(9) 1 d D U P A 1
H6A_1 H 0.848885 0.942111 0.491353 0.077 Uiso 0.695(9) 1 calc R U P A 1
H6AB_1 H 0.854120 0.962794 0.433798 0.077 Uiso 0.695(9) 1 calc R U P A 1
C7_1 C 0.7031(8) 0.9363(8) 0.4644(5) 0.067(2) Uani 0.695(9) 1 d D U P A 1
H7A_1 H 0.730557 1.009952 0.483530 0.081 Uiso 0.695(9) 1 calc R U P A 1
H7B_1 H 0.686830 0.953478 0.431085 0.081 Uiso 0.695(9) 1 calc R U P A 1
C8_1 C 0.5923(10) 0.8497(9) 0.4845(6) 0.084(3) Uani 0.695(9) 1 d D U P A 1
H8A_1 H 0.528726 0.850283 0.464970 0.101 Uiso 0.695(9) 1 calc R U P A 1
H8B_1 H 0.586916 0.876343 0.517702 0.101 Uiso 0.695(9) 1 calc R U P A 1
C9_1 C 0.5645(13) 0.7227(12) 0.4882(8) 0.072(3) Uani 0.695(9) 1 d D U P A 1
H9A_1 H 0.516804 0.688107 0.518053 0.087 Uiso 0.695(9) 1 calc R U P A 1
H9AB_1 H 0.513654 0.678681 0.460231 0.087 Uiso 0.695(9) 1 calc R U P A 1
C4A_2 C 0.6506(12) 0.7073(13) 0.4554(7) 0.052(3) Uani 0.305(9) 1 d D U P A 2
H4A_2 H 0.647148 0.739456 0.422776 0.063 Uiso 0.305(9) 1 calc R U P A 2
C5A_2 C 0.573(2) 0.723(2) 0.4938(12) 0.056(4) Uani 0.305(9) 1 d D U P A 2
H5C_2 H 0.491205 0.685148 0.481274 0.067 Uiso 0.305(9) 1 calc R U P A 2
H5D_2 H 0.571948 0.678381 0.523366 0.067 Uiso 0.305(9) 1 calc R U P A 2
C6A_2 C 0.6107(15) 0.8474(15) 0.5085(7) 0.052(3) Uani 0.305(9) 1 d D U P A 2
H6C_2 H 0.546009 0.862703 0.499206 0.062 Uiso 0.305(9) 1 calc R U P A 2
H6D_2 H 0.616216 0.851529 0.544409 0.062 Uiso 0.305(9) 1 calc R U P A 2
C7A_2 C 0.7149(16) 0.9391(15) 0.4903(12) 0.068(4) Uani 0.305(9) 1 d D U P A 2
H7C_2 H 0.737750 1.013916 0.507849 0.082 Uiso 0.305(9) 1 calc R U P A 2
H7D_2 H 0.707348 0.951007 0.455224 0.082 Uiso 0.305(9) 1 calc R U P A 2
C8A_2 C 0.7987(17) 0.9023(15) 0.4982(10) 0.071(4) Uani 0.305(9) 1 d D U P A 2
H8C_2 H 0.814496 0.906552 0.533545 0.086 Uiso 0.305(9) 1 calc R U P A 2
H8D_2 H 0.873729 0.960686 0.482234 0.086 Uiso 0.305(9) 1 calc R U P A 2
C9A_2 C 0.7690(14) 0.7818(14) 0.4811(9) 0.058(3) Uani 0.305(9) 1 d D U P A 2
H9C_2 H 0.770941 0.736403 0.509602 0.070 Uiso 0.305(9) 1 calc R U P A 2
H9D_2 H 0.832580 0.790964 0.458662 0.070 Uiso 0.305(9) 1 calc R U P A 2

loop_
_atom_site_aniso_label
_atom_site_aniso_U_11
_atom_site_aniso_U_22
_atom_site_aniso_U_33
_atom_site_aniso_U_23
_atom_site_aniso_U_13
_atom_site_aniso_U_12
N2 0.0354(17) 0.0342(17) 0.081(2) -0.0064(16) 0.0033(16) 0.0177(14)
C01 0.044(2) 0.044(2) 0.070(4) 0.000 0.000 0.0220(11)
C02 0.126(8) 0.126(8) 0.075(5) 0.000 0.000 0.063(4)
C1 0.0293(18) 0.036(2) 0.091(3) 0.0017(19) 0.0008(18) 0.0171(16)
N1 0.056(3) 0.035(3) 0.050(3) 0.005(2) -0.002(3) 0.027(2)
C2 0.034(3) 0.044(3) 0.067(4) -0.002(3) -0.006(3) 0.024(3)
C3 0.040(3) 0.032(3) 0.047(3) 0.006(2) 0.002(3) 0.020(2)
C2A 0.033(6) 0.037(6) 0.060(7) -0.010(5) -0.013(7) 0.018(5)
C3A 0.031(5) 0.032(5) 0.059(6) -0.007(5) -0.006(5) 0.020(4)
N1A 0.035(5) 0.032(4) 0.051(6) -0.012(5) -0.009(5) 0.019(4)
C4_1 0.058(3) 0.035(3) 0.057(3) 0.004(2) -0.005(2) 0.029(2)
C5_1 0.054(4) 0.037(3) 0.104(5) 0.017(3) 0.016(4) 0.021(3)
C6_1 0.045(3) 0.031(3) 0.108(5) 0.014(3) 0.009(3) 0.012(2)
C7_1 0.061(4) 0.042(3) 0.103(6) 0.011(4) 0.000(4) 0.029(3)
C8_1 0.074(5) 0.051(4) 0.144(7) 0.017(5) 0.028(5) 0.044(3)
C9_1 0.054(4) 0.048(4) 0.124(7) 0.009(4) 0.012(4) 0.033(3)
C4A_2 0.043(5) 0.035(4) 0.082(7) -0.001(5) -0.005(5) 0.022(4)
C5A_2 0.046(6) 0.048(5) 0.081(8) -0.002(5) -0.004(6) 0.029(5)
C6A_2 0.052(5) 0.051(5) 0.071(7) -0.003(5) -0.026(5) 0.039(4)
C7A_2 0.065(6) 0.036(5) 0.110(9) -0.016(6) -0.010(6) 0.030(4)
C8A_2 0.061(6) 0.039(5) 0.114(9) -0.011(6) -0.017(7) 0.025(5)
C9A_2 0.039(5) 0.037(5) 0.109(8) -0.005(6) -0.012(6) 0.026(4)

loop_
_atom_type_symbol
_atom_type_description
_atom_type_scat_dispersion_real
_atom_type_scat_dispersion_imag
_atom_type_scat_source
C C 0.0033 0.0016 'International Tables Vol C Tables 4.2.6.8 and 6.1.1.4'
H H 0.0000 0.0000 'International Tables Vol C Tables 4.2.6.8 and 6.1.1.4'
N N 0.0061 0.0033 'International Tables Vol C Tables 4.2.6.8 and 6.1.1.4'

loop_
_geom_angle_atom_site_label_1
_geom_angle_atom_site_label_2
_geom_angle_atom_site_label_3
_geom_angle
_geom_angle_site_symmetry_1
_geom_angle_site_symmetry_3
_geom_angle_publ_flag
C1 N2 N1 119.0(4) . . ?
C1 N2 N1A 96.6(7) . . ?
C1 N2 C01 128.0(4) . . ?
N1 N2 C01 112.7(4) . . ?
N1A N2 C01 132.5(7) . . ?
N2 C01 N2 108.2(3) . 3_665 ?
N2 C01 N2 108.2(3) . 2_655 ?
N2 C01 N2 108.2(3) 3_665 2_655 ?
N2 C01 C02 110.7(3) . . ?
N2 C01 C02 110.7(3) 3_665 . ?
N2 C01 C02 110.7(3) 2_655 . ?
N2 C1 C2 100.2(5) . . ?
N2 C1 C2A 119.9(8) . . ?
C3 N1 N2 99.6(6) . . ?
C1 C2 C3 109.1(7) . . ?
N1 C3 C2 112.1(6) . . ?
N1 C3 C4_1 119.4(6) . . ?
C2 C3 C4_1 128.5(7) . . ?
C3A C2A C1 98.7(14) . . ?
N1A C3A C2A 110.5(14) . . ?
N1A C3A C4A_2 121.7(14) . . ?
C2A C3A C4A_2 127.8(16) . . ?
C3A N1A N2 114.2(11) . . ?
C9_1 C4_1 C3 112.7(8) . . ?
C9_1 C4_1 C5_1 108.7(8) . . ?
C3 C4_1 C5_1 110.4(6) . . ?
C6_1 C5_1 C4_1 113.0(7) . . ?
C7_1 C6_1 C5_1 112.1(6) . . ?
C8_1 C7_1 C6_1 121.3(7) . . ?
C7_1 C8_1 C9_1 119.1(9) . . ?
C4_1 C9_1 C8_1 117.8(10) . . ?
C9A_2 C4A_2 C3A 108.7(13) . . ?
C9A_2 C4A_2 C5A_2 96.8(15) . . ?
C3A C4A_2 C5A_2 110.9(15) . . ?
C6A_2 C5A_2 C4A_2 116.5(18) . . ?
C7A_2 C6A_2 C5A_2 119.1(16) . . ?
C6A_2 C7A_2 C8A_2 104.2(16) . . ?
C7A_2 C8A_2 C9A_2 118.1(14) . . ?
C8A_2 C9A_2 C4A_2 117.6(12) . . ?

loop_
_geom_bond_atom_site_label_1
_geom_bond_atom_site_label_2
_geom_bond_distance
_geom_bond_site_symmetry_2
_geom_bond_publ_flag
N2 C1 1.347(7) . ?
N2 N1 1.387(8) . ?
N2 N1A 1.419(15) . ?
N2 C01 1.451(5) . ?
C01 C02 1.541(16) . ?
C1 C2 1.382(9) . ?
C1 C2A 1.43(2) . ?
N1 C3 1.335(9) . ?
C2 C3 1.401(12) . ?
C3 C4_1 1.517(9) . ?
C2A C3A 1.37(2) . ?
C3A N1A 1.34(2) . ?
C3A C4A_2 1.56(2) . ?
C4_1 C9_1 1.495(14) . ?
C4_1 C5_1 1.548(10) . ?
C5_1 C6_1 1.541(10) . ?
C6_1 C7_1 1.447(11) . ?
C7_1 C8_1 1.426(11) . ?
C8_1 C9_1 1.509(13) . ?
C4A_2 C9A_2 1.522(17) . ?
C4A_2 C5A_2 1.54(2) . ?
C5A_2 C6A_2 1.50(2) . ?
C6A_2 C7A_2 1.38(2) . ?
C7A_2 C8A_2 1.410(19) . ?
C8A_2 C9A_2 1.492(17) . ?
